data_1100852
loop_
_publ_author_name
'Ghosh, Sundargopal'
'Fehlner, Thomas P.'
'Beatty, Alicia M.'
'Noll, Bruce C.'

_publ_section_title
;
 Insertion of B-X (X = Cl, SMe~2~) Moieties into Ruthenaborane Frameworks:
 Synthesis and Characterization of (\h^5^-C~5~Me~5~Ru)~2~(\m-H)B~4~H~m~Cl~n~,
 (m, n = 4, 3; 5, 2; 7, 2),
 closo-1-(SMe~2~)-2,3-(\h^5^-C~5~Me~5~Ru)~2~(\m~3~-H)B~5~HCl~3~, and
 closo-2,3-(\h^5^-C~5~Me~5~Ru)~2~B~6~H~3~Cl~3~
;
_journal_coden_ASTM ORGND7
_journal_issue 10
_journal_name_full Organometallics
_journal_page_first 2473
_journal_page_last 2480
_journal_paper_doi 10.1021/om050083y
_journal_volume 24
_journal_year 2005
_chemical_formula_sum 'C20 H33 B6 Cl3 Ru2'
_chemical_formula_weight 646.81
_space_group_IT_number 14
_symmetry_cell_setting monoclinic
_symmetry_space_group_name_Hall '-P 2ybc'
_symmetry_space_group_name_H-M 'P 1 21/c 1'
_atom_sites_solution_hydrogens difmap
_atom_sites_solution_primary direct
_atom_sites_solution_secondary difmap
_cell_angle_alpha 90.00
_cell_angle_beta 111.4440(10)
_cell_angle_gamma 90.00
_cell_formula_units_Z 4
_cell_length_a 9.0660(5)
_cell_length_b 32.7224(17)
_cell_length_c 9.1682(5)
_cell_measurement_reflns_used 6869
_cell_measurement_temperature 100(2)
_cell_measurement_theta_max 28.29
_cell_measurement_theta_min 2.47
_cell_volume 2531.6(2)
_diffrn_ambient_temperature 100(2)
_diffrn_detector_area_resol_mean ?
_diffrn_measurement_device_type 'CCD area detector'
_diffrn_measurement_method 'phi and omega scans'
_diffrn_radiation_monochromator graphite
_diffrn_radiation_source 'fine-focus sealed tube'
_diffrn_radiation_type MoK\a
_diffrn_radiation_wavelength 0.71073
_diffrn_reflns_av_R_equivalents 0.0410
_diffrn_reflns_av_sigmaI/netI 0.0345
_diffrn_reflns_limit_h_max 12
_diffrn_reflns_limit_h_min -12
_diffrn_reflns_limit_k_max 43
_diffrn_reflns_limit_k_min -42
_diffrn_reflns_limit_l_max 12
_diffrn_reflns_limit_l_min -12
_diffrn_reflns_number 27077
_diffrn_reflns_theta_max 28.31
_diffrn_reflns_theta_min 2.41
_diffrn_standards_decay_% ?
_diffrn_standards_interval_count ?
_diffrn_standards_interval_time ?
_diffrn_standards_number ?
_exptl_absorpt_coefficient_mu 1.518
_exptl_absorpt_correction_T_max 1.0000
_exptl_absorpt_correction_T_min 0.9289
_exptl_absorpt_correction_type none
_exptl_absorpt_process_details SADABS
_exptl_crystal_colour red
_exptl_crystal_density_diffrn 1.697
_exptl_crystal_density_meas ?
_exptl_crystal_density_method 'not measured'
_exptl_crystal_description prism
_exptl_crystal_F_000 1288
_exptl_crystal_size_max 0.3
_exptl_crystal_size_mid 0.3
_exptl_crystal_size_min 0.2
_refine_ls_extinction_coef ?
_refine_ls_extinction_method none
_refine_ls_goodness_of_fit_ref 1.122
_refine_ls_hydrogen_treatment riding
_refine_ls_matrix_type full
_refine_ls_number_parameters 280
_refine_ls_number_reflns 6285
_refine_ls_number_restraints 0
_refine_ls_restrained_S_all 1.122
_refine_ls_R_factor_all 0.0510
_refine_ls_R_factor_gt 0.0436
_refine_ls_shift/su_max 0.001
_refine_ls_shift/su_mean 0.000
_refine_ls_structure_factor_coef Fsqd
_refine_ls_weighting_details 'calc w=1/[\s^2^(Fo^2^)+(0.0429P)^2^+8.6848P] where P=(Fo^2^+2Fc^2^)/3'
_refine_ls_weighting_scheme calc
_refine_ls_wR_factor_gt 0.1052
_refine_ls_wR_factor_ref 0.1086
_reflns_number_gt 5586
_reflns_number_total 6285
_reflns_threshold_expression >2sigma(I)
_cod_depositor_comments
;
The following automatic conversions were performed:
'_symmetry_cell_setting' value 'Monoclinic' changed to 'monoclinic'
according to '/home/saulius/struct/CIF-dictionaries/cif_core.dic'
dictionary named 'cif_core.dic' version 2.4.1 from 2010-06-29.

Automatic conversion script
Id: cif_fix_enum 1527 2010-12-29 10:47:43Z saulius 
;
_cod_original_sg_symbol_H-M P2(1)/c
_cod_database_code 1100852

loop_
_symmetry_equiv_pos_as_xyz
'x, y, z'
'-x, y+1/2, -z+1/2'
'-x, -y, -z'
'x, -y-1/2, z-1/2'

loop_
_atom_site_label
_atom_site_type_symbol
_atom_site_fract_x
_atom_site_fract_y
_atom_site_fract_z
_atom_site_U_iso_or_equiv
_atom_site_adp_type
_atom_site_occupancy
_atom_site_symmetry_multiplicity
_atom_site_calc_flag
_atom_site_refinement_flags
_atom_site_disorder_assembly
_atom_site_disorder_group
Ru1 Ru 0.27105(4) 0.090719(9) 0.17322(4) 0.01705(9) Uani 1 1 d . . .
Cl1 Cl 0.00360(14) 0.17492(4) 0.07090(15) 0.0340(3) Uani 1 1 d . . .
B1 B 0.1868(6) 0.14973(15) 0.1638(6) 0.0226(9) Uani 1 1 d . . .
C1 C 0.0661(5) 0.06464(13) -0.0249(5) 0.0241(8) Uani 1 1 d . . .
Ru2 Ru 0.39345(4) 0.156446(9) 0.35890(4) 0.01768(9) Uani 1 1 d . . .
Cl2 Cl 0.71344(16) 0.17843(4) 0.23305(16) 0.0414(3) Uani 1 1 d . . .
B2 B 0.3508(6) 0.15018(14) 0.0975(5) 0.0207(9) Uani 1 1 d . . .
H1 H 0.2971 0.1730 -0.0049 0.025 Uiso 1 1 d R . .
C2 C 0.0202(5) 0.06405(13) 0.1097(5) 0.0242(9) Uani 1 1 d . . .
Cl3 Cl 0.69329(14) 0.07172(4) 0.43528(13) 0.0322(2) Uani 1 1 d . . .
C3 C 0.1310(5) 0.03837(12) 0.2253(5) 0.0230(8) Uani 1 1 d . . .
B3 B 0.5451(6) 0.14901(15) 0.2288(5) 0.0207(9) Uani 1 1 d . . .
C4 C 0.2421(5) 0.02269(13) 0.1602(5) 0.0220(8) Uani 1 1 d . . .
B4 B 0.4688(6) 0.10719(14) 0.1124(5) 0.0206(9) Uani 1 1 d . . .
H2 H 0.5344 0.0857 -0.0070 0.025 Uiso 1 1 d R . .
B5 B 0.5282(5) 0.10282(14) 0.3137(5) 0.0201(9) Uani 1 1 d . . .
C5 C 0.1998(5) 0.03860(13) 0.0052(5) 0.0231(8) Uani 1 1 d . . .
B6 B 0.3793(6) 0.09600(15) 0.4081(5) 0.0217(9) Uani 1 1 d . . .
H3 H 0.3925 0.0782 0.5307 0.026 Uiso 1 1 d R . .
C6 C -0.0251(6) 0.08557(15) -0.1788(5) 0.0323(10) Uani 1 1 d . . .
H6A H -0.0586 0.1098 -0.1493 0.039 Uiso 1 1 d R . .
H6B H 0.0378 0.0892 -0.2378 0.039 Uiso 1 1 d R . .
H6C H -0.1011 0.0653 -0.2465 0.039 Uiso 1 1 d R . .
C7 C -0.1238(6) 0.08283(14) 0.1226(7) 0.0326(10) Uani 1 1 d . . .
H7A H -0.0891 0.0923 0.2429 0.039 Uiso 1 1 d R . .
H7B H -0.1940 0.0661 0.1012 0.039 Uiso 1 1 d R . .
H7C H -0.1665 0.1031 0.0491 0.039 Uiso 1 1 d R . .
C8 C 0.1174(6) 0.02625(14) 0.3776(6) 0.0297(10) Uani 1 1 d . . .
H8A H 0.2004 0.0197 0.4443 0.036 Uiso 1 1 d R . .
H8B H 0.0486 0.0068 0.3410 0.036 Uiso 1 1 d R . .
H8C H 0.0761 0.0480 0.4189 0.036 Uiso 1 1 d R . .
C9 C 0.3744(5) -0.00675(14) 0.2381(5) 0.0275(9) Uani 1 1 d . . .
H9A H 0.4746 0.0045 0.2369 0.033 Uiso 1 1 d R . .
H9B H 0.3823 -0.0112 0.3360 0.033 Uiso 1 1 d R . .
H9C H 0.3475 -0.0357 0.2088 0.033 Uiso 1 1 d R . .
C10 C 0.2763(6) 0.02774(15) -0.1092(5) 0.0301(10) Uani 1 1 d . . .
H10A H 0.3781 0.0256 -0.0555 0.036 Uiso 1 1 d R . .
H10B H 0.2394 0.0056 -0.1679 0.036 Uiso 1 1 d R . .
H10C H 0.2920 0.0486 -0.1565 0.036 Uiso 1 1 d R . .
C21 C 0.5517(5) 0.19397(14) 0.5589(5) 0.0269(9) Uani 1 1 d . . .
C22 C 0.4651(6) 0.16665(13) 0.6182(5) 0.0281(10) Uani 1 1 d . . .
C23 C 0.3019(6) 0.17658(13) 0.5477(5) 0.0258(9) Uani 1 1 d . . .
C24 C 0.2870(5) 0.21042(13) 0.4438(5) 0.0250(9) Uani 1 1 d . . .
C25 C 0.4423(5) 0.22065(13) 0.4502(5) 0.0252(9) Uani 1 1 d . . .
C26 C 0.7300(6) 0.19648(19) 0.6149(6) 0.0422(13) Uani 1 1 d . . .
H26A H 0.7666 0.2128 0.5354 0.051 Uiso 1 1 d R . .
H26B H 0.7715 0.1736 0.6217 0.051 Uiso 1 1 d R . .
H26C H 0.7640 0.2135 0.6994 0.051 Uiso 1 1 d R . .
C27 C 0.5392(8) 0.13697(16) 0.7495(6) 0.0417(13) Uani 1 1 d . . .
H27A H 0.4648 0.1186 0.7590 0.050 Uiso 1 1 d R . .
H27B H 0.5745 0.1531 0.8464 0.050 Uiso 1 1 d R . .
H27C H 0.6329 0.1222 0.7442 0.050 Uiso 1 1 d R . .
C28 C 0.1678(7) 0.15772(16) 0.5845(7) 0.0403(13) Uani 1 1 d . . .
H28A H 0.0824 0.1560 0.4938 0.048 Uiso 1 1 d R . .
H28B H 0.1809 0.1294 0.5944 0.048 Uiso 1 1 d R . .
H28C H 0.1635 0.1692 0.6741 0.048 Uiso 1 1 d R . .
C29 C 0.1420(6) 0.23574(17) 0.3662(7) 0.0405(12) Uani 1 1 d . . .
H29A H 0.0606 0.2233 0.3722 0.049 Uiso 1 1 d R . .
H29B H 0.1461 0.2435 0.2582 0.049 Uiso 1 1 d R . .
H29C H 0.1260 0.2574 0.4246 0.049 Uiso 1 1 d R . .
C30 C 0.4844(7) 0.25581(15) 0.3677(6) 0.0369(11) Uani 1 1 d . . .
H30A H 0.5652 0.2533 0.3315 0.044 Uiso 1 1 d R . .
H30B H 0.3854 0.2594 0.2767 0.044 Uiso 1 1 d R . .
H30C H 0.5036 0.2811 0.4356 0.044 Uiso 1 1 d R . .

loop_
_atom_site_aniso_label
_atom_site_aniso_U_11
_atom_site_aniso_U_22
_atom_site_aniso_U_33
_atom_site_aniso_U_23
_atom_site_aniso_U_13
_atom_site_aniso_U_12
Ru1 0.01903(16) 0.01618(15) 0.01680(16) 0.00174(11) 0.00756(12) 0.00086(11)
Cl1 0.0287(6) 0.0293(6) 0.0382(6) 0.0021(5) 0.0053(5) 0.0050(4)
B1 0.020(2) 0.023(2) 0.023(2) 0.0013(18) 0.0056(18) 0.0000(17)
C1 0.022(2) 0.024(2) 0.024(2) -0.0001(16) 0.0061(17) -0.0016(16)
Ru2 0.02123(16) 0.01678(16) 0.01551(15) 0.00174(11) 0.00727(12) 0.00062(12)
Cl2 0.0378(7) 0.0443(7) 0.0446(7) -0.0004(6) 0.0181(6) -0.0046(5)
B2 0.024(2) 0.019(2) 0.019(2) -0.0004(16) 0.0072(18) -0.0027(17)
C2 0.022(2) 0.022(2) 0.029(2) -0.0010(17) 0.0095(17) -0.0015(16)
Cl3 0.0289(6) 0.0374(6) 0.0269(5) 0.0067(5) 0.0060(4) 0.0084(5)
C3 0.025(2) 0.0171(19) 0.027(2) 0.0035(16) 0.0098(17) -0.0005(15)
B3 0.020(2) 0.023(2) 0.019(2) 0.0006(17) 0.0074(18) -0.0012(17)
C4 0.022(2) 0.0210(19) 0.025(2) -0.0009(16) 0.0112(17) 0.0004(15)
B4 0.022(2) 0.024(2) 0.015(2) 0.0005(17) 0.0066(17) -0.0029(18)
B5 0.019(2) 0.022(2) 0.019(2) 0.0023(17) 0.0052(17) 0.0029(17)
C5 0.025(2) 0.021(2) 0.022(2) -0.0023(16) 0.0077(17) -0.0020(16)
B6 0.026(2) 0.022(2) 0.019(2) 0.0022(17) 0.0106(18) 0.0022(18)
C6 0.032(2) 0.034(3) 0.025(2) 0.0017(19) 0.0030(19) 0.003(2)
C7 0.026(2) 0.026(2) 0.050(3) 0.005(2) 0.019(2) -0.0007(18)
C8 0.034(2) 0.029(2) 0.030(2) 0.0021(18) 0.015(2) -0.0025(19)
C9 0.030(2) 0.024(2) 0.030(2) 0.0043(18) 0.0132(19) 0.0048(18)
C10 0.038(3) 0.030(2) 0.026(2) -0.0028(18) 0.015(2) -0.001(2)
C21 0.028(2) 0.026(2) 0.022(2) -0.0030(17) 0.0045(17) 0.0019(17)
C22 0.045(3) 0.021(2) 0.019(2) 0.0002(16) 0.0128(19) 0.0048(19)
C23 0.037(2) 0.023(2) 0.021(2) -0.0039(16) 0.0148(19) -0.0023(18)
C24 0.029(2) 0.021(2) 0.024(2) -0.0057(16) 0.0092(18) 0.0010(17)
C25 0.033(2) 0.022(2) 0.020(2) -0.0026(16) 0.0096(18) -0.0049(17)
C26 0.032(3) 0.054(3) 0.035(3) -0.011(2) 0.006(2) -0.001(2)
C27 0.068(4) 0.032(3) 0.021(2) 0.0040(19) 0.013(2) 0.009(3)
C28 0.055(3) 0.035(3) 0.046(3) -0.011(2) 0.036(3) -0.010(2)
C29 0.036(3) 0.037(3) 0.042(3) -0.008(2) 0.006(2) 0.011(2)
C30 0.051(3) 0.027(2) 0.038(3) 0.000(2) 0.023(2) -0.007(2)

loop_
_atom_type_symbol
_atom_type_description
_atom_type_scat_dispersion_real
_atom_type_scat_dispersion_imag
_atom_type_scat_source
C C 0.0033 0.0016 'International Tables Vol C Tables 4.2.6.8 and 6.1.1.4'
H H 0.0000 0.0000 'International Tables Vol C Tables 4.2.6.8 and 6.1.1.4'
B B 0.0013 0.0007 'International Tables Vol C Tables 4.2.6.8 and 6.1.1.4'
Cl Cl 0.1484 0.1585 'International Tables Vol C Tables 4.2.6.8 and 6.1.1.4'
Ru Ru -1.2594 0.8363 'International Tables Vol C Tables 4.2.6.8 and 6.1.1.4'
